data_2020346
loop_
_publ_author_name
'Watkin, D.J.'
'Prout, K.'
'Denning, R.G.'

_publ_section_title
;
 Structure of dicesium tetrachlorodioxouranium(VI)
;
_journal_name_full 'Acta Crystallographica C (39,1983-)'
_journal_page_first 2517
_journal_page_last 2519
_journal_volume 47
_journal_year 1991
_chemical_formula_sum 'Cl4 Cs2 O2 U'
_chemical_name_systematic 'Cs2 (U O2 Cl4)'
_space_group_IT_number 12
_symmetry_space_group_name_Hall '-C 2y'
_symmetry_space_group_name_H-M 'C 1 2/m 1'
_cell_angle_alpha 90
_cell_angle_beta 100.02
_cell_angle_gamma 90
_cell_formula_units_Z 2
_cell_length_a 11.929
_cell_length_b 7.704
_cell_length_c 5.816
_cell_volume 526.344
_citation_journal_id_ASTM ACSCEE
_cod_data_source_file Watkin_ACSCEE_1991_1596.cif
_cod_data_source_block Cl4Cs2O2U1
_cod_original_cell_volume 526.3437
_cod_original_formula_sum 'Cl4 Cs2 O2 U1'
_cod_database_code 2020346

loop_
_symmetry_equiv_pos_as_xyz
x,y,z
-x,y,-z
-x,-y,-z
x,-y,z
x+1/2,y+1/2,z
-x+1/2,y+1/2,-z
-x+1/2,-y+1/2,-z
x+1/2,-y+1/2,z

loop_
_atom_site_label
_atom_site_type_symbol
_atom_site_fract_x
_atom_site_fract_y
_atom_site_fract_z
_atom_site_occupancy
_atom_site_U_iso_or_equiv
O1 O-2 0.1162 0 0.2362 1 0.0
Cs1 Cs+1 0.1653 0.5 0.32254 1 0.0
U1 U+6 0 0 0 1 0.0
Cl1 Cl-1 -0.10105 -0.2513 0.2057 1 0.0
